data_7706171
loop_
_publ_author_name
'Gupta, Vijay'
'Laha, Biswajit'
'Khullar, Sadhika'
'Mandal, Sanjay K.'

_publ_section_title
;
 Deciphering supramolecular isomerization in coordination polymers:
 connected molecular squares <i>vs.</i> fused hexagons.
;
_journal_issue 6
_journal_name_full 'Dalton transactions (Cambridge, England : 2003)'
_journal_page_first 2221
_journal_page_last 2232
_journal_paper_doi 10.1039/d0dt04196c
_journal_volume 50
_journal_year 2021
_chemical_formula_moiety 'C29 H28 Mn N3 O6'
_chemical_formula_sum 'C29 H28 Mn N3 O6'
_chemical_formula_weight 569.48
_space_group_crystal_system triclinic
_space_group_IT_number 2
_space_group_name_Hall '-P 1'
_space_group_name_H-M_alt 'P -1'
_atom_sites_solution_hydrogens mixed
_atom_sites_solution_primary dual
_audit_creation_date 2020-07-14
_audit_creation_method
;
Olex2 1.2
(compiled 2018.05.29 svn.r3508 for OlexSys, GUI svn.r5506)
;
_audit_update_record
;
2020-10-26 deposited with the CCDC.	2020-12-22 downloaded from the CCDC.
;
_cell_angle_alpha 94.855(6)
_cell_angle_beta 102.083(6)
_cell_angle_gamma 115.960(5)
_cell_formula_units_Z 2
_cell_length_a 9.181(3)
_cell_length_b 9.845(3)
_cell_length_c 17.095(6)
_cell_measurement_reflns_used 9991
_cell_measurement_temperature 296(2)
_cell_measurement_theta_max 25.11
_cell_measurement_theta_min 2.35
_cell_volume 1330.9(8)
_computing_cell_refinement 'SAINT v8.34A (Bruker, 2013)'
_computing_data_collection 'APEX2 2013.4_1 (Bruker AXS Inc., 2013)'
_computing_data_reduction 'SAINT v8.34A (Bruker, 2013)'
_computing_molecular_graphics 'Olex2 (Dolomanov et al., 2009)'
_computing_publication_material 'Olex2 (Dolomanov et al., 2009)'
_computing_structure_refinement 'ShelXL (Sheldrick, 2015)'
_computing_structure_solution 'ShelXT (Sheldrick, 2015)'
_diffrn_ambient_temperature 296.15
_diffrn_detector 'Bruker APEX2 area detector'
_diffrn_detector_area_resol_mean 7.9
_diffrn_detector_type 'CCD area detector'
_diffrn_measured_fraction_theta_full 0.997
_diffrn_measured_fraction_theta_max 0.997
_diffrn_measurement_device 'three-circle diffractometer'
_diffrn_measurement_device_type 'Bruker SMART APEX2 area detector'
_diffrn_measurement_method '\w and \f scans'
_diffrn_radiation_monochromator 'mirror optics'
_diffrn_radiation_probe x-ray
_diffrn_radiation_type MoK\a
_diffrn_radiation_wavelength 0.71073
_diffrn_reflns_av_R_equivalents 0.0210
_diffrn_reflns_av_unetI/netI 0.0168
_diffrn_reflns_Laue_measured_fraction_full 0.997
_diffrn_reflns_Laue_measured_fraction_max 0.997
_diffrn_reflns_limit_h_max 10
_diffrn_reflns_limit_h_min -10
_diffrn_reflns_limit_k_max 11
_diffrn_reflns_limit_k_min -11
_diffrn_reflns_limit_l_max 20
_diffrn_reflns_limit_l_min -20
_diffrn_reflns_number 19671
_diffrn_reflns_point_group_measured_fraction_full 0.997
_diffrn_reflns_point_group_measured_fraction_max 0.997
_diffrn_reflns_theta_full 25.141
_diffrn_reflns_theta_max 25.141
_diffrn_reflns_theta_min 2.348
_diffrn_source 'microfocus sealed X-ray tube'
_diffrn_source_type 'Incoatec I\ms'
_exptl_absorpt_coefficient_mu 0.545
_exptl_absorpt_correction_T_max 0.7452
_exptl_absorpt_correction_T_min 0.6908
_exptl_absorpt_correction_type multi-scan
_exptl_absorpt_process_details
'SADABS-2014/5 (Bruker,2014/5) was used for absorption correction. wR2(int) was 0.0624 before and 0.0359 after correction. The Ratio of minimum to maximum transmission is 0.9270. The \l/2 correction factor is 0.00150.'
_exptl_crystal_colour 'clear colourless'
_exptl_crystal_colour_lustre clear
_exptl_crystal_colour_primary colourless
_exptl_crystal_density_diffrn 1.421
_exptl_crystal_description block
_exptl_crystal_F_000 592
_exptl_crystal_size_max 0.2
_exptl_crystal_size_mid 0.2
_exptl_crystal_size_min 0.2
_refine_diff_density_max 0.274
_refine_diff_density_min -0.223
_refine_diff_density_rms 0.035
_refine_ls_extinction_method none
_refine_ls_goodness_of_fit_ref 1.027
_refine_ls_hydrogen_treatment mixed
_refine_ls_matrix_type full
_refine_ls_number_parameters 360
_refine_ls_number_reflns 4734
_refine_ls_number_restraints 0
_refine_ls_restrained_S_all 1.027
_refine_ls_R_factor_all 0.0294
_refine_ls_R_factor_gt 0.0258
_refine_ls_shift/su_max 0.001
_refine_ls_shift/su_mean 0.000
_refine_ls_structure_factor_coef Fsqd
_refine_ls_weighting_details 'w=1/[\s^2^(Fo^2^)+(0.0286P)^2^+0.5700P] where P=(Fo^2^+2Fc^2^)/3'
_refine_ls_weighting_scheme calc
_refine_ls_wR_factor_gt 0.0654
_refine_ls_wR_factor_ref 0.0677
_reflns_Friedel_coverage 0.000
_reflns_number_gt 4326
_reflns_number_total 4734
_reflns_threshold_expression 'I > 2\s(I)'
_cod_data_source_file d0dt04196c2.cif
_cod_data_source_block 5
_cod_depositor_comments 'Adding full bibliography for 7706167--7706173.cif.'
_cod_original_cell_volume 1331.0(8)
_cod_database_code 7706171
_shelx_shelxl_version_number 2014/7
_shelx_space_group_comment
;
The symmetry employed for this shelxl refinement is uniquely defined
by the following loop, which should always be used as a source of
symmetry information in preference to the above space-group names.
They are only intended as comments.
;
_shelx_estimated_absorpt_t_max 0.899
_shelx_estimated_absorpt_t_min 0.899
_olex2_refinement_description
;
1. Fixed Uiso
 At 1.2 times of:
  All C(H) groups, All C(H,H) groups
2.a Secondary CH2 refined with riding coordinates:
 C20(H20A,H20B), C21(H21A,H21B), C27(H27A,H27B), C28(H28A,H28B), C29(H29A,H29B)
2.b Aromatic/amide H refined with riding coordinates:
 C3(H3), C4(H4), C6(H6), C7(H7), C9(H9), C10(H10), C12(H12), C13(H13),
 C15(H15), C16(H16), C17(H17), C18(H18), C23(H23), C24(H24), C25(H25), C26(H26)
;
_olex2_submission_special_instructions 'No special instructions were received'

loop_
_space_group_symop_operation_xyz
'x, y, z'
'-x, -y, -z'

loop_
_atom_site_label
_atom_site_type_symbol
_atom_site_fract_x
_atom_site_fract_y
_atom_site_fract_z
_atom_site_U_iso_or_equiv
_atom_site_adp_type
_atom_site_occupancy
_atom_site_site_symmetry_order
_atom_site_calc_flag
_atom_site_refinement_flags_posn
_atom_site_refinement_flags_adp
_atom_site_refinement_flags_occupancy
_atom_site_disorder_assembly
_atom_site_disorder_group
Mn1 Mn 0.82984(3) 0.87360(3) 0.68808(2) 0.02725(8) Uani 1 1 d . . . . .
O1 O 0.89711(16) 0.73851(15) 0.76273(7) 0.0475(3) Uani 1 1 d . . . . .
O2 O 0.96346(19) 0.61172(16) 0.67539(8) 0.0565(4) Uani 1 1 d . . . . .
O3 O 1.25550(15) 0.46617(13) 1.00975(7) 0.0464(3) Uani 1 1 d . . . . .
O4 O 1.06608(14) 1.06327(15) 0.74165(7) 0.0485(3) Uani 1 1 d . . . . .
O5 O 1.22471(17) 1.07579(17) 0.65784(8) 0.0600(4) Uani 1 1 d . . . . .
O6 O 0.92762(16) 0.81599(17) 0.58874(7) 0.0395(3) Uani 1 1 d . . . . .
H6A H 1.021(3) 0.894(3) 0.6027(15) 0.074(8) Uiso 1 1 d . . . . .
H6B H 0.945(3) 0.741(3) 0.6071(15) 0.082(8) Uiso 1 1 d . . . . .
N1 N 0.75746(16) 1.03082(15) 0.61853(8) 0.0339(3) Uani 1 1 d . . . . .
N2 N 0.67083(16) 0.94671(15) 0.75719(7) 0.0305(3) Uani 1 1 d . . . . .
N3 N 0.56914(16) 0.67727(15) 0.64709(7) 0.0323(3) Uani 1 1 d . . . . .
C1 C 0.9620(2) 0.65534(19) 0.74539(10) 0.0379(4) Uani 1 1 d . . . . .
C2 C 1.04129(19) 0.60586(18) 0.81566(10) 0.0346(3) Uani 1 1 d . . . . .
C3 C 1.0724(2) 0.6768(2) 0.89484(10) 0.0414(4) Uani 1 1 d . . . . .
H3 H 1.0427 0.7545 0.9042 0.050 Uiso 1 1 calc R . . . .
C4 C 1.1466(2) 0.6346(2) 0.96020(11) 0.0446(4) Uani 1 1 d . . . . .
H4 H 1.1678 0.6837 1.0133 0.054 Uiso 1 1 calc R . . . .
C5 C 1.18891(19) 0.51867(19) 0.94594(10) 0.0369(4) Uani 1 1 d . . . . .
C6 C 1.1574(2) 0.4449(2) 0.86822(10) 0.0412(4) Uani 1 1 d . . . . .
H6 H 1.1852 0.3659 0.8593 0.049 Uiso 1 1 calc R . . . .
C7 C 1.0836(2) 0.4889(2) 0.80305(10) 0.0409(4) Uani 1 1 d . . . . .
H7 H 1.0622 0.4391 0.7501 0.049 Uiso 1 1 calc R . . . .
C8 C 1.61581(19) 1.42351(19) 0.92567(10) 0.0367(4) Uani 1 1 d . . . . .
C9 C 1.6126(2) 1.4552(2) 0.84888(10) 0.0401(4) Uani 1 1 d . . . . .
H9 H 1.6970 1.5452 0.8411 0.048 Uiso 1 1 calc R . . . .
C10 C 1.4822(2) 1.3513(2) 0.78317(10) 0.0393(4) Uani 1 1 d . . . . .
H10 H 1.4808 1.3709 0.7308 0.047 Uiso 1 1 calc R . . . .
C11 C 1.35441(19) 1.21939(19) 0.79395(9) 0.0339(3) Uani 1 1 d . . . . .
C12 C 1.3598(2) 1.1914(2) 0.87208(10) 0.0439(4) Uani 1 1 d . . . . .
H12 H 1.2738 1.1031 0.8803 0.053 Uiso 1 1 calc R . . . .
C13 C 1.4905(2) 1.2920(2) 0.93787(10) 0.0463(4) Uani 1 1 d . . . . .
H13 H 1.4939 1.2712 0.9901 0.056 Uiso 1 1 calc R . . . .
C14 C 1.2049(2) 1.11065(19) 0.72454(10) 0.0374(4) Uani 1 1 d . . . . .
C15 C 0.7663(2) 1.0482(2) 0.54270(10) 0.0402(4) Uani 1 1 d . . . . .
H15 H 0.7896 0.9813 0.5120 0.048 Uiso 1 1 calc R . . . .
C16 C 0.7427(2) 1.1599(2) 0.50817(11) 0.0484(4) Uani 1 1 d . . . . .
H16 H 0.7506 1.1695 0.4554 0.058 Uiso 1 1 calc R . . . .
C17 C 0.7074(3) 1.2569(3) 0.55307(12) 0.0647(6) Uani 1 1 d . . . . .
H17 H 0.6910 1.3341 0.5312 0.078 Uiso 1 1 calc R . . . .
C18 C 0.6961(3) 1.2397(2) 0.63098(12) 0.0588(6) Uani 1 1 d . . . . .
H18 H 0.6703 1.3041 0.6619 0.071 Uiso 1 1 calc R . . . .
C19 C 0.7232(2) 1.12613(19) 0.66255(9) 0.0371(4) Uani 1 1 d . . . . .
C20 C 0.7243(2) 1.10796(19) 0.74936(9) 0.0408(4) Uani 1 1 d . . . . .
H20A H 0.8369 1.1727 0.7850 0.049 Uiso 1 1 calc R . . . .
H20B H 0.6489 1.1417 0.7663 0.049 Uiso 1 1 calc R . . . .
C21 C 0.4902(2) 0.8521(2) 0.71362(10) 0.0409(4) Uani 1 1 d . . . . .
H21A H 0.4572 0.9081 0.6757 0.049 Uiso 1 1 calc R . . . .
H21B H 0.4251 0.8378 0.7530 0.049 Uiso 1 1 calc R . . . .
C22 C 0.44615(19) 0.69646(19) 0.66726(9) 0.0345(4) Uani 1 1 d . . . . .
C23 C 0.2811(2) 0.5796(2) 0.64265(11) 0.0517(5) Uani 1 1 d . . . . .
H23 H 0.1957 0.5947 0.6565 0.062 Uiso 1 1 calc R . . . .
C24 C 0.2456(3) 0.4409(2) 0.59739(13) 0.0626(6) Uani 1 1 d . . . . .
H24 H 0.1355 0.3615 0.5799 0.075 Uiso 1 1 calc R . . . .
C25 C 0.3719(3) 0.4203(2) 0.57829(11) 0.0563(5) Uani 1 1 d . . . . .
H25 H 0.3503 0.3269 0.5483 0.068 Uiso 1 1 calc R . . . .
C26 C 0.5314(2) 0.54043(19) 0.60427(10) 0.0428(4) Uani 1 1 d . . . . .
H26 H 0.6182 0.5264 0.5916 0.051 Uiso 1 1 calc R . . . .
C27 C 0.7002(2) 0.9296(2) 0.84365(9) 0.0356(4) Uani 1 1 d . . . . .
H27A H 0.6519 0.8206 0.8449 0.043 Uiso 1 1 calc R . . . .
H27B H 0.6408 0.9716 0.8700 0.043 Uiso 1 1 calc R . . . .
C28 C 0.8831(2) 1.00734(19) 0.89248(9) 0.0365(4) Uani 1 1 d . . . . .
H28A H 0.9265 1.1183 0.9006 0.044 Uiso 1 1 calc R . . . .
H28B H 0.9473 0.9800 0.8617 0.044 Uiso 1 1 calc R . . . .
C29 C 0.9082(2) 0.96198(19) 0.97526(9) 0.0348(4) Uani 1 1 d . . . . .
H29A H 0.8447 0.9902 1.0061 0.042 Uiso 1 1 calc R . . . .
H29B H 0.8635 0.8509 0.9671 0.042 Uiso 1 1 calc R . . . .

loop_
_atom_site_aniso_label
_atom_site_aniso_U_11
_atom_site_aniso_U_22
_atom_site_aniso_U_33
_atom_site_aniso_U_23
_atom_site_aniso_U_13
_atom_site_aniso_U_12
Mn1 0.02546(12) 0.03145(13) 0.02614(13) 0.00627(9) 0.00395(9) 0.01572(10)
O1 0.0597(8) 0.0635(8) 0.0449(7) 0.0232(6) 0.0165(6) 0.0480(7)
O2 0.0858(10) 0.0683(9) 0.0377(7) 0.0132(6) 0.0109(7) 0.0575(8)
O3 0.0465(7) 0.0395(7) 0.0407(7) 0.0097(5) -0.0095(5) 0.0184(6)
O4 0.0273(6) 0.0578(8) 0.0432(7) -0.0040(6) 0.0058(5) 0.0093(6)
O5 0.0486(8) 0.0699(9) 0.0391(7) -0.0007(6) 0.0173(6) 0.0080(7)
O6 0.0432(7) 0.0464(7) 0.0307(6) 0.0050(5) 0.0084(5) 0.0239(6)
N1 0.0397(7) 0.0375(7) 0.0275(7) 0.0081(6) 0.0054(6) 0.0220(6)
N2 0.0349(7) 0.0360(7) 0.0223(6) 0.0044(5) 0.0024(5) 0.0209(6)
N3 0.0318(7) 0.0337(7) 0.0265(6) 0.0055(5) 0.0051(5) 0.0124(6)
C1 0.0380(9) 0.0378(9) 0.0401(10) 0.0109(7) 0.0057(7) 0.0214(8)
C2 0.0325(8) 0.0349(8) 0.0370(9) 0.0089(7) 0.0039(7) 0.0186(7)
C3 0.0446(9) 0.0400(9) 0.0430(10) 0.0030(7) 0.0016(8) 0.0281(8)
C4 0.0501(10) 0.0469(10) 0.0333(9) -0.0013(7) -0.0021(8) 0.0271(9)
C5 0.0307(8) 0.0367(9) 0.0378(9) 0.0099(7) -0.0015(7) 0.0154(7)
C6 0.0493(10) 0.0402(9) 0.0425(10) 0.0102(8) 0.0076(8) 0.0300(8)
C7 0.0517(10) 0.0435(10) 0.0341(9) 0.0078(7) 0.0072(7) 0.0298(8)
C8 0.0305(8) 0.0404(9) 0.0361(9) 0.0097(7) -0.0002(7) 0.0177(7)
C9 0.0315(8) 0.0414(9) 0.0427(9) 0.0169(8) 0.0077(7) 0.0125(7)
C10 0.0340(8) 0.0500(10) 0.0316(8) 0.0158(7) 0.0094(7) 0.0163(8)
C11 0.0270(8) 0.0422(9) 0.0332(8) 0.0110(7) 0.0074(6) 0.0165(7)
C12 0.0311(8) 0.0485(10) 0.0414(10) 0.0213(8) 0.0072(7) 0.0085(8)
C13 0.0396(9) 0.0590(11) 0.0325(9) 0.0213(8) 0.0044(7) 0.0167(9)
C14 0.0326(8) 0.0391(9) 0.0362(9) 0.0104(7) 0.0079(7) 0.0134(7)
C15 0.0472(10) 0.0488(10) 0.0301(8) 0.0098(7) 0.0094(7) 0.0277(8)
C16 0.0622(12) 0.0627(12) 0.0316(9) 0.0199(8) 0.0116(8) 0.0378(10)
C17 0.1084(18) 0.0718(14) 0.0476(12) 0.0303(10) 0.0231(12) 0.0675(14)
C18 0.1021(17) 0.0630(13) 0.0416(10) 0.0177(9) 0.0207(11) 0.0631(13)
C19 0.0479(9) 0.0380(9) 0.0277(8) 0.0053(7) 0.0033(7) 0.0256(8)
C20 0.0628(11) 0.0402(9) 0.0270(8) 0.0049(7) 0.0067(8) 0.0336(9)
C21 0.0339(9) 0.0610(11) 0.0337(9) 0.0091(8) 0.0057(7) 0.0291(8)
C22 0.0294(8) 0.0459(9) 0.0229(7) 0.0122(7) 0.0023(6) 0.0144(7)
C23 0.0314(9) 0.0685(13) 0.0472(11) 0.0239(10) 0.0085(8) 0.0152(9)
C24 0.0444(11) 0.0501(12) 0.0519(12) 0.0117(10) -0.0058(9) -0.0057(9)
C25 0.0660(13) 0.0374(10) 0.0378(10) 0.0038(8) -0.0010(9) 0.0074(9)
C26 0.0536(11) 0.0347(9) 0.0320(9) 0.0051(7) 0.0077(8) 0.0156(8)
C27 0.0423(9) 0.0453(9) 0.0244(8) 0.0093(7) 0.0095(7) 0.0244(8)
C28 0.0440(9) 0.0424(9) 0.0219(7) 0.0079(7) 0.0059(7) 0.0202(8)
C29 0.0436(9) 0.0387(9) 0.0212(7) 0.0066(6) 0.0063(7) 0.0196(7)

loop_
_atom_type_symbol
_atom_type_description
_atom_type_scat_dispersion_real
_atom_type_scat_dispersion_imag
_atom_type_scat_source
C C 0.0033 0.0016 'International Tables Vol C Tables 4.2.6.8 and 6.1.1.4'
H H 0.0000 0.0000 'International Tables Vol C Tables 4.2.6.8 and 6.1.1.4'
Mn Mn 0.3368 0.7283 'International Tables Vol C Tables 4.2.6.8 and 6.1.1.4'
N N 0.0061 0.0033 'International Tables Vol C Tables 4.2.6.8 and 6.1.1.4'
O O 0.0106 0.0060 'International Tables Vol C Tables 4.2.6.8 and 6.1.1.4'

loop_
_geom_angle_atom_site_label_1
_geom_angle_atom_site_label_2
_geom_angle_atom_site_label_3
_geom_angle
_geom_angle_site_symmetry_1
_geom_angle_site_symmetry_3
_geom_angle_publ_flag
O1 Mn1 O6 94.07(5) . . ?
O1 Mn1 N1 174.70(5) . . ?
O1 Mn1 N2 102.82(5) . . ?
O1 Mn1 N3 87.72(6) . . ?
O4 Mn1 O1 90.18(6) . . ?
O4 Mn1 O6 89.40(6) . . ?
O4 Mn1 N1 87.95(6) . . ?
O4 Mn1 N2 98.53(5) . . ?
O4 Mn1 N3 171.99(5) . . ?
O6 Mn1 N1 90.87(5) . . ?
O6 Mn1 N2 161.24(4) . . ?
O6 Mn1 N3 98.45(5) . . ?
N1 Mn1 N2 72.58(5) . . ?
N3 Mn1 N1 93.46(5) . . ?
N3 Mn1 N2 74.45(5) . . ?
C1 O1 Mn1 126.67(11) . . ?
C8 O3 C5 117.20(13) 2_877 . ?
C14 O4 Mn1 132.62(12) . . ?
Mn1 O6 H6A 97.0(17) . . ?
Mn1 O6 H6B 97.7(16) . . ?
H6A O6 H6B 106(2) . . ?
C15 N1 Mn1 125.85(11) . . ?
C19 N1 Mn1 114.92(10) . . ?
C19 N1 C15 118.70(14) . . ?
C20 N2 Mn1 103.64(10) . . ?
C20 N2 C21 109.37(12) . . ?
C20 N2 C27 112.34(12) . . ?
C21 N2 Mn1 108.74(10) . . ?
C21 N2 C27 109.79(12) . . ?
C27 N2 Mn1 112.74(9) . . ?
C22 N3 Mn1 118.46(11) . . ?
C22 N3 C26 118.55(14) . . ?
C26 N3 Mn1 122.98(12) . . ?
O1 C1 C2 116.18(15) . . ?
O2 C1 O1 124.73(15) . . ?
O2 C1 C2 119.09(15) . . ?
C3 C2 C1 120.09(14) . . ?
C3 C2 C7 118.60(14) . . ?
C7 C2 C1 121.31(15) . . ?
C2 C3 H3 119.4 . . ?
C4 C3 C2 121.14(16) . . ?
C4 C3 H3 119.4 . . ?
C3 C4 H4 120.4 . . ?
C3 C4 C5 119.10(16) . . ?
C5 C4 H4 120.4 . . ?
C4 C5 O3 121.32(15) . . ?
C6 C5 O3 117.56(15) . . ?
C6 C5 C4 121.00(15) . . ?
C5 C6 H6 120.3 . . ?
C5 C6 C7 119.36(15) . . ?
C7 C6 H6 120.3 . . ?
C2 C7 C6 120.78(16) . . ?
C2 C7 H7 119.6 . . ?
C6 C7 H7 119.6 . . ?
C9 C8 O3 117.20(15) . 2_877 ?
C9 C8 C13 120.90(15) . . ?
C13 C8 O3 121.78(15) . 2_877 ?
C8 C9 H9 120.5 . . ?
C8 C9 C10 119.05(16) . . ?
C10 C9 H9 120.5 . . ?
C9 C10 H10 119.5 . . ?
C11 C10 C9 121.09(15) . . ?
C11 C10 H10 119.5 . . ?
C10 C11 C12 118.58(15) . . ?
C10 C11 C14 122.16(14) . . ?
C12 C11 C14 119.16(15) . . ?
C11 C12 H12 119.5 . . ?
C13 C12 C11 121.02(16) . . ?
C13 C12 H12 119.5 . . ?
C8 C13 C12 119.34(15) . . ?
C8 C13 H13 120.3 . . ?
C12 C13 H13 120.3 . . ?
O4 C14 C11 114.08(15) . . ?
O5 C14 O4 125.86(16) . . ?
O5 C14 C11 120.06(15) . . ?
N1 C15 H15 118.5 . . ?
N1 C15 C16 122.90(16) . . ?
C16 C15 H15 118.5 . . ?
C15 C16 H16 120.8 . . ?
C17 C16 C15 118.36(17) . . ?
C17 C16 H16 120.8 . . ?
C16 C17 H17 120.2 . . ?
C16 C17 C18 119.53(17) . . ?
C18 C17 H17 120.2 . . ?
C17 C18 H18 120.4 . . ?
C19 C18 C17 119.26(18) . . ?
C19 C18 H18 120.4 . . ?
N1 C19 C18 121.25(16) . . ?
N1 C19 C20 116.77(13) . . ?
C18 C19 C20 121.92(15) . . ?
N2 C20 C19 111.14(13) . . ?
N2 C20 H20A 109.4 . . ?
N2 C20 H20B 109.4 . . ?
C19 C20 H20A 109.4 . . ?
C19 C20 H20B 109.4 . . ?
H20A C20 H20B 108.0 . . ?
N2 C21 H21A 108.7 . . ?
N2 C21 H21B 108.7 . . ?
N2 C21 C22 114.31(13) . . ?
H21A C21 H21B 107.6 . . ?
C22 C21 H21A 108.7 . . ?
C22 C21 H21B 108.7 . . ?
N3 C22 C21 117.76(14) . . ?
N3 C22 C23 121.24(17) . . ?
C23 C22 C21 120.91(16) . . ?
C22 C23 H23 120.6 . . ?
C24 C23 C22 118.85(19) . . ?
C24 C23 H23 120.6 . . ?
C23 C24 H24 120.1 . . ?
C25 C24 C23 119.86(18) . . ?
C25 C24 H24 120.1 . . ?
C24 C25 H25 120.9 . . ?
C24 C25 C26 118.16(19) . . ?
C26 C25 H25 120.9 . . ?
N3 C26 C25 123.30(19) . . ?
N3 C26 H26 118.4 . . ?
C25 C26 H26 118.4 . . ?
N2 C27 H27A 108.6 . . ?
N2 C27 H27B 108.6 . . ?
N2 C27 C28 114.83(13) . . ?
H27A C27 H27B 107.5 . . ?
C28 C27 H27A 108.6 . . ?
C28 C27 H27B 108.6 . . ?
C27 C28 H28A 109.1 . . ?
C27 C28 H28B 109.1 . . ?
C27 C28 C29 112.51(13) . . ?
H28A C28 H28B 107.8 . . ?
C29 C28 H28A 109.1 . . ?
C29 C28 H28B 109.1 . . ?
C28 C29 H29A 109.0 . . ?
C28 C29 H29B 109.0 . . ?
C29 C29 C28 113.12(17) 2_777 . ?
C29 C29 H29A 109.0 2_777 . ?
C29 C29 H29B 109.0 2_777 . ?
H29A C29 H29B 107.8 . . ?

loop_
_geom_bond_atom_site_label_1
_geom_bond_atom_site_label_2
_geom_bond_distance
_geom_bond_site_symmetry_2
_geom_bond_publ_flag
Mn1 O1 2.1108(12) . ?
Mn1 O4 2.0888(13) . ?
Mn1 O6 2.2209(13) . ?
Mn1 N1 2.2655(14) . ?
Mn1 N2 2.3544(14) . ?
Mn1 N3 2.2303(14) . ?
O1 C1 1.254(2) . ?
O2 C1 1.242(2) . ?
O3 C5 1.3869(19) . ?
O3 C8 1.386(2) 2_877 ?
O4 C14 1.259(2) . ?
O5 C14 1.236(2) . ?
O6 H6A 0.83(3) . ?
O6 H6B 0.89(3) . ?
N1 C15 1.336(2) . ?
N1 C19 1.335(2) . ?
N2 C20 1.470(2) . ?
N2 C21 1.478(2) . ?
N2 C27 1.4835(19) . ?
N3 C22 1.330(2) . ?
N3 C26 1.338(2) . ?
C1 C2 1.501(2) . ?
C2 C3 1.380(2) . ?
C2 C7 1.382(2) . ?
C3 H3 0.9300 . ?
C3 C4 1.376(2) . ?
C4 H4 0.9300 . ?
C4 C5 1.376(2) . ?
C5 C6 1.367(2) . ?
C6 H6 0.9300 . ?
C6 C7 1.382(2) . ?
C7 H7 0.9300 . ?
C8 O3 1.3864(19) 2_877 ?
C8 C9 1.372(2) . ?
C8 C13 1.373(2) . ?
C9 H9 0.9300 . ?
C9 C10 1.383(2) . ?
C10 H10 0.9300 . ?
C10 C11 1.376(2) . ?
C11 C12 1.382(2) . ?
C11 C14 1.502(2) . ?
C12 H12 0.9300 . ?
C12 C13 1.375(2) . ?
C13 H13 0.9300 . ?
C15 H15 0.9300 . ?
C15 C16 1.368(2) . ?
C16 H16 0.9300 . ?
C16 C17 1.363(3) . ?
C17 H17 0.9300 . ?
C17 C18 1.376(3) . ?
C18 H18 0.9300 . ?
C18 C19 1.376(2) . ?
C19 C20 1.508(2) . ?
C20 H20A 0.9700 . ?
C20 H20B 0.9700 . ?
C21 H21A 0.9700 . ?
C21 H21B 0.9700 . ?
C21 C22 1.502(2) . ?
C22 C23 1.386(2) . ?
C23 H23 0.9300 . ?
C23 C24 1.377(3) . ?
C24 H24 0.9300 . ?
C24 C25 1.358(3) . ?
C25 H25 0.9300 . ?
C25 C26 1.365(3) . ?
C26 H26 0.9300 . ?
C27 H27A 0.9700 . ?
C27 H27B 0.9700 . ?
C27 C28 1.511(2) . ?
C28 H28A 0.9700 . ?
C28 H28B 0.9700 . ?
C28 C29 1.522(2) . ?
C29 C29 1.519(3) 2_777 ?
C29 H29A 0.9700 . ?
C29 H29B 0.9700 . ?

loop_
_geom_torsion_atom_site_label_1
_geom_torsion_atom_site_label_2
_geom_torsion_atom_site_label_3
_geom_torsion_atom_site_label_4
_geom_torsion
_geom_torsion_site_symmetry_1
_geom_torsion_site_symmetry_2
_geom_torsion_site_symmetry_3
_geom_torsion_site_symmetry_4
_geom_torsion_publ_flag
Mn1 O1 C1 O2 -16.9(3) . . . . ?
Mn1 O1 C1 C2 163.70(11) . . . . ?
Mn1 O4 C14 O5 19.9(3) . . . . ?
Mn1 O4 C14 C11 -160.46(11) . . . . ?
Mn1 N1 C15 C16 -170.83(14) . . . . ?
Mn1 N1 C19 C18 172.61(16) . . . . ?
Mn1 N1 C19 C20 -4.53(19) . . . . ?
Mn1 N2 C20 C19 47.51(15) . . . . ?
Mn1 N2 C21 C22 27.45(16) . . . . ?
Mn1 N2 C27 C28 52.34(16) . . . . ?
Mn1 N3 C22 C21 2.45(17) . . . . ?
Mn1 N3 C22 C23 179.06(12) . . . . ?
Mn1 N3 C26 C25 -179.32(13) . . . . ?
O1 C1 C2 C3 -13.8(2) . . . . ?
O1 C1 C2 C7 165.78(16) . . . . ?
O2 C1 C2 C3 166.72(17) . . . . ?
O2 C1 C2 C7 -13.7(3) . . . . ?
O3 C5 C6 C7 176.96(15) . . . . ?
O3 C8 C9 C10 -177.18(15) 2_877 . . . ?
O3 C8 C13 C12 175.71(16) 2_877 . . . ?
N1 C15 C16 C17 -0.5(3) . . . . ?
N1 C19 C20 N2 -31.5(2) . . . . ?
N2 C21 C22 N3 -21.4(2) . . . . ?
N2 C21 C22 C23 161.97(14) . . . . ?
N2 C27 C28 C29 -169.43(13) . . . . ?
N3 C22 C23 C24 0.9(2) . . . . ?
C1 C2 C3 C4 -179.29(16) . . . . ?
C1 C2 C7 C6 179.65(16) . . . . ?
C2 C3 C4 C5 -0.5(3) . . . . ?
C3 C2 C7 C6 -0.8(3) . . . . ?
C3 C4 C5 O3 -176.46(16) . . . . ?
C3 C4 C5 C6 -0.4(3) . . . . ?
C4 C5 C6 C7 0.8(3) . . . . ?
C5 C6 C7 C2 -0.2(3) . . . . ?
C7 C2 C3 C4 1.1(3) . . . . ?
C8 O3 C5 C4 -46.5(2) 2_877 . . . ?
C8 O3 C5 C6 137.32(17) 2_877 . . . ?
C8 C9 C10 C11 1.6(3) . . . . ?
C9 C8 C13 C12 -0.3(3) . . . . ?
C9 C10 C11 C12 -0.8(3) . . . . ?
C9 C10 C11 C14 175.40(16) . . . . ?
C10 C11 C12 C13 -0.5(3) . . . . ?
C10 C11 C14 O4 -136.70(17) . . . . ?
C10 C11 C14 O5 43.0(2) . . . . ?
C11 C12 C13 C8 1.1(3) . . . . ?
C12 C11 C14 O4 39.5(2) . . . . ?
C12 C11 C14 O5 -140.82(18) . . . . ?
C13 C8 C9 C10 -1.0(3) . . . . ?
C14 C11 C12 C13 -176.85(17) . . . . ?
C15 N1 C19 C18 0.5(3) . . . . ?
C15 N1 C19 C20 -176.64(15) . . . . ?
C15 C16 C17 C18 -0.2(3) . . . . ?
C16 C17 C18 C19 1.0(4) . . . . ?
C17 C18 C19 N1 -1.2(3) . . . . ?
C17 C18 C19 C20 175.8(2) . . . . ?
C18 C19 C20 N2 151.41(18) . . . . ?
C19 N1 C15 C16 0.3(3) . . . . ?
C20 N2 C21 C22 139.98(14) . . . . ?
C20 N2 C27 C28 -64.32(18) . . . . ?
C21 N2 C20 C19 -68.33(17) . . . . ?
C21 N2 C27 C28 173.75(14) . . . . ?
C21 C22 C23 C24 177.36(16) . . . . ?
C22 N3 C26 C25 1.8(2) . . . . ?
C22 C23 C24 C25 0.6(3) . . . . ?
C23 C24 C25 C26 -0.8(3) . . . . ?
C24 C25 C26 N3 -0.4(3) . . . . ?
C26 N3 C22 C21 -178.58(14) . . . . ?
C26 N3 C22 C23 -2.0(2) . . . . ?
C27 N2 C20 C19 169.50(13) . . . . ?
C27 N2 C21 C22 -96.32(16) . . . . ?
C27 C28 C29 C29 179.42(17) . . . 2_777 ?
